data_4028359
loop_
_publ_author_name
'Jianhong Chen'
'Weimin Liu'
'Bingjiang Zhou'
'Guangle Niu'
'Hongyan Zhang'
'Jiasheng Wu'
'Ying Wang'
'Weigang Ju'
'Pengfei Wang'

_publ_section_title
;
 Coumarin- and Rhodamine-Fused Deep Red Fluorescent Dyes: Synthesis,
 Photophysical Properties, and Bioimaging in Vitro
;
_journal_name_full 'Journal of Organic Chemistry'
_journal_page_first 6121
_journal_page_last 6130
_journal_paper_doi 10.1021/jo400783x
_journal_volume 78
_journal_year 2013
_chemical_formula_moiety 'C33 H33 N2 O5, Cl O4'
_chemical_formula_sum 'C33 H33 Cl N2 O9'
_chemical_formula_weight 637.06
_chemical_name_systematic
; 
 ? 
;
_space_group_IT_number 14
_symmetry_cell_setting monoclinic
_symmetry_space_group_name_Hall '-P 2yn'
_symmetry_space_group_name_H-M 'P 1 21/n 1'
_atom_sites_solution_hydrogens geom
_atom_sites_solution_primary direct
_atom_sites_solution_secondary difmap
_audit_creation_method SHELXL-97
_cell_angle_alpha 90.00
_cell_angle_beta 104.30(3)
_cell_angle_gamma 90.00
_cell_formula_units_Z 4
_cell_length_a 12.096(2)
_cell_length_b 16.361(3)
_cell_length_c 15.600(3)
_cell_measurement_reflns_used 10274
_cell_measurement_temperature 173(2)
_cell_measurement_theta_max 27.4808
_cell_measurement_theta_min 1.7374
_cell_volume 2991.6(10)
_computing_cell_refinement 'CrystalClear (Rigaku Inc., 2008)'
_computing_data_collection 'CrystalClear (Rigaku Inc., 2008)'
_computing_data_reduction 'CrystalClear (Rigaku Inc., 2008)'
_computing_molecular_graphics
;
 Mercury: visualization and analysis of crystal structures, C. F. Macrae,
 P. R. Edgington, P. McCabe, E. Pidcock, G. P. Shields, R. Taylor,
 M. Towler and J. van de Streek, J. Appl. Cryst., 39, 453-457, 2006.
;
_computing_publication_material 'SHELX-97 (Sheldrick, 2008)'
_computing_structure_refinement 'SHELX-97 (Sheldrick, 2008)'
_computing_structure_solution 'SHELX-97 (Sheldrick, 2008)'
_diffrn_ambient_temperature 173(2)
_diffrn_detector_area_resol_mean 28.5714
_diffrn_measured_fraction_theta_full 0.997
_diffrn_measured_fraction_theta_max 0.997
_diffrn_measurement_device_type 'Saturn724+ CCD'
_diffrn_measurement_method '\w scans at fixed \c = 45\%'
_diffrn_radiation_monochromator graphite
_diffrn_radiation_source 'fine-focus sealed tube'
_diffrn_radiation_type MoK\a
_diffrn_radiation_wavelength 0.71073
_diffrn_reflns_av_R_equivalents 0.0427
_diffrn_reflns_av_sigmaI/netI 0.0503
_diffrn_reflns_limit_h_max 14
_diffrn_reflns_limit_h_min -14
_diffrn_reflns_limit_k_max 19
_diffrn_reflns_limit_k_min -14
_diffrn_reflns_limit_l_max 18
_diffrn_reflns_limit_l_min -18
_diffrn_reflns_number 12597
_diffrn_reflns_theta_full 25.00
_diffrn_reflns_theta_max 25.00
_diffrn_reflns_theta_min 1.92
_exptl_absorpt_coefficient_mu 0.189
_exptl_absorpt_correction_T_max 1.0000
_exptl_absorpt_correction_T_min 0.4892
_exptl_absorpt_correction_type multi-scan
_exptl_absorpt_process_details 'CrystalClear (Rigaku Inc., 2008)'
_exptl_crystal_colour black
_exptl_crystal_density_diffrn 1.414
_exptl_crystal_description block
_exptl_crystal_F_000 1336
_exptl_crystal_size_max 0.45
_exptl_crystal_size_mid 0.30
_exptl_crystal_size_min 0.21
_refine_diff_density_max 0.459
_refine_diff_density_min -0.451
_refine_diff_density_rms 0.068
_refine_ls_extinction_method none
_refine_ls_goodness_of_fit_ref 1.147
_refine_ls_hydrogen_treatment constr
_refine_ls_matrix_type full
_refine_ls_number_parameters 410
_refine_ls_number_reflns 5261
_refine_ls_number_restraints 18
_refine_ls_restrained_S_all 1.190
_refine_ls_R_factor_all 0.1121
_refine_ls_R_factor_gt 0.0976
_refine_ls_shift/su_max 0.002
_refine_ls_shift/su_mean 0.000
_refine_ls_structure_factor_coef Fsqd
_refine_ls_weighting_details 'calc w=1/[\s^2^(Fo^2^)+(0.0976P)^2^+3.9215P] where P=(Fo^2^+2Fc^2^)/3'
_refine_ls_weighting_scheme calc
_refine_ls_wR_factor_gt 0.2352
_refine_ls_wR_factor_ref 0.2465
_reflns_number_gt 4485
_reflns_number_total 5261
_reflns_threshold_expression >2sigma(I)
_cod_data_source_file jo400783x_si_003.cif
_cod_data_source_block a
_cod_original_cell_volume 2991.5(10)
_cod_database_code 4028359

loop_
_symmetry_equiv_pos_as_xyz
'x, y, z'
'-x+1/2, y+1/2, -z+1/2'
'-x, -y, -z'
'x-1/2, -y-1/2, z-1/2'

loop_
_atom_site_label
_atom_site_type_symbol
_atom_site_fract_x
_atom_site_fract_y
_atom_site_fract_z
_atom_site_U_iso_or_equiv
_atom_site_adp_type
_atom_site_occupancy
_atom_site_symmetry_multiplicity
_atom_site_calc_flag
_atom_site_refinement_flags
O1 O 0.3591(3) 0.0284(2) 0.3164(2) 0.0651(10) Uani 1 1 d .
O2 O 0.2908(4) -0.0249(2) 0.4241(2) 0.0782(12) Uani 1 1 d .
O3 O 0.1523(2) -0.07119(18) 0.1398(2) 0.0494(8) Uani 1 1 d .
O4 O 0.1418(2) 0.03484(17) 0.05220(18) 0.0421(7) Uani 1 1 d .
O5 O 0.4892(2) 0.05063(16) 0.09348(17) 0.0369(6) Uani 1 1 d .
Cl1 Cl 0.69466(17) 0.23374(9) 0.05187(10) 0.0863(6) Uani 1 1 d .
O6 O 0.6561(7) 0.2302(3) 0.1295(3) 0.147(2) Uani 1 1 d U
O7 O 0.6779(5) 0.1572(2) 0.0085(3) 0.1021(16) Uani 1 1 d U
O8 O 0.6304(5) 0.2937(3) -0.0054(4) 0.1193(18) Uani 1 1 d .
O9 O 0.8071(6) 0.2612(5) 0.0691(5) 0.168(3) Uani 1 1 d .
N1 N 0.8703(3) -0.0299(3) 0.2221(3) 0.0542(10) Uani 1 1 d .
N2 N 0.0904(4) 0.2745(2) -0.1227(3) 0.0595(11) Uani 1 1 d .
C1 C 0.4016(10) 0.0707(6) 0.5178(6) 0.149(4) Uani 1 1 d .
H1A H 0.4593 0.0639 0.4839 0.224 Uiso 1 1 calc R
H1C H 0.4169 0.0323 0.5675 0.224 Uiso 1 1 calc R
H1B H 0.4045 0.1268 0.5403 0.224 Uiso 1 1 calc R
C2 C 0.2921(6) 0.0551(4) 0.4623(4) 0.0842(19) Uani 1 1 d .
H2A H 0.2734 0.0967 0.4148 0.101 Uiso 1 1 calc R
H2B H 0.2340 0.0583 0.4971 0.101 Uiso 1 1 calc R
C3 C 0.3271(4) -0.0300(3) 0.3495(3) 0.0527(11) Uani 1 1 d .
C4 C 0.3210(4) -0.1152(3) 0.3148(3) 0.0446(10) Uani 1 1 d .
C5 C 0.2778(4) -0.1787(3) 0.3567(3) 0.0584(13) Uani 1 1 d .
H5 H 0.2539 -0.1676 0.4092 0.070 Uiso 1 1 calc R
C6 C 0.2693(5) -0.2559(3) 0.3238(3) 0.0620(13) Uani 1 1 d .
H6 H 0.2381 -0.2979 0.3527 0.074 Uiso 1 1 calc R
C7 C 0.3051(4) -0.2738(3) 0.2494(3) 0.0593(13) Uani 1 1 d .
H7 H 0.2999 -0.3281 0.2273 0.071 Uiso 1 1 calc R
C8 C 0.3497(4) -0.2118(3) 0.2058(3) 0.0483(11) Uani 1 1 d .
H8 H 0.3752 -0.2240 0.1543 0.058 Uiso 1 1 calc R
C9 C 0.3563(3) -0.1325(2) 0.2382(3) 0.0376(9) Uani 1 1 d .
C10 C 0.2043(3) -0.0222(2) 0.1085(3) 0.0373(9) Uani 1 1 d .
C11 C 0.3294(3) -0.0162(2) 0.1261(2) 0.0333(8) Uani 1 1 d .
C12 C 0.4020(3) -0.0685(2) 0.1873(2) 0.0350(9) Uani 1 1 d .
C13 C 0.5193(3) -0.0612(2) 0.1979(3) 0.0366(9) Uani 1 1 d .
C14 C 0.6023(3) -0.1106(2) 0.2554(3) 0.0408(9) Uani 1 1 d .
H14 H 0.5779 -0.1523 0.2888 0.049 Uiso 1 1 calc R
C15 C 0.7160(3) -0.0995(3) 0.2637(3) 0.0451(10) Uani 1 1 d .
H15 H 0.7691 -0.1334 0.3031 0.054 Uiso 1 1 calc R
C16 C 0.7571(3) -0.0381(3) 0.2146(3) 0.0431(10) Uani 1 1 d .
C17 C 0.9548(4) -0.0815(4) 0.2809(4) 0.0708(15) Uani 1 1 d .
H17B H 1.0264 -0.0806 0.2608 0.085 Uiso 1 1 calc R
H17A H 0.9266 -0.1385 0.2763 0.085 Uiso 1 1 calc R
C18 C 0.9810(5) -0.0548(5) 0.3775(4) 0.091(2) Uani 1 1 d .
H18B H 1.0137 0.0003 0.3832 0.137 Uiso 1 1 calc R
H18C H 1.0356 -0.0929 0.4137 0.137 Uiso 1 1 calc R
H18A H 0.9104 -0.0547 0.3977 0.137 Uiso 1 1 calc R
C19 C 0.9144(4) 0.0295(3) 0.1675(4) 0.0678(15) Uani 1 1 d .
H19B H 0.9827 0.0064 0.1523 0.081 Uiso 1 1 calc R
H19A H 0.8558 0.0389 0.1117 0.081 Uiso 1 1 calc R
C20 C 0.9444(8) 0.1075(5) 0.2127(6) 0.128(3) Uani 1 1 d U
H20B H 0.9611 0.1477 0.1710 0.192 Uiso 1 1 calc R
H20C H 1.0119 0.1003 0.2620 0.192 Uiso 1 1 calc R
H20A H 0.8805 0.1269 0.2355 0.192 Uiso 1 1 calc R
C21 C 0.6759(3) 0.0127(2) 0.1578(3) 0.0416(10) Uani 1 1 d .
H21 H 0.7001 0.0554 0.1255 0.050 Uiso 1 1 calc R
C22 C 0.5630(3) -0.0006(2) 0.1504(2) 0.0350(9) Uani 1 1 d .
C23 C 0.3756(3) 0.0431(2) 0.0817(2) 0.0336(8) Uani 1 1 d .
C24 C 0.3088(3) 0.1003(2) 0.0246(2) 0.0361(9) Uani 1 1 d .
C25 C 0.1904(3) 0.0953(2) 0.0123(3) 0.0397(9) Uani 1 1 d .
C26 C 0.1167(4) 0.1514(3) -0.0372(3) 0.0460(10) Uani 1 1 d .
H26 H 0.0368 0.1463 -0.0440 0.055 Uiso 1 1 calc R
C27 C 0.1608(4) 0.2167(3) -0.0780(3) 0.0455(10) Uani 1 1 d .
C28 C 0.2817(4) 0.2220(2) -0.0686(3) 0.0441(10) Uani 1 1 d .
C29 C 0.3515(4) 0.1654(2) -0.0182(3) 0.0418(10) Uani 1 1 d .
H29 H 0.4315 0.1696 -0.0116 0.050 Uiso 1 1 calc R
C30 C 0.3282(5) 0.2899(3) -0.1146(3) 0.0552(12) Uani 1 1 d .
H30A H 0.3309 0.2719 -0.1747 0.066 Uiso 1 1 calc R
H30B H 0.4069 0.3033 -0.0812 0.066 Uiso 1 1 calc R
C31 C 0.2529(5) 0.3650(3) -0.1210(3) 0.0603(13) Uani 1 1 d .
H31A H 0.2574 0.3865 -0.0609 0.072 Uiso 1 1 calc R
H31B H 0.2805 0.4080 -0.1551 0.072 Uiso 1 1 calc R
C32 C 0.1316(5) 0.3442(3) -0.1653(3) 0.0618(13) Uani 1 1 d .
H32B H 0.0827 0.3923 -0.1632 0.074 Uiso 1 1 calc R
H32A H 0.1256 0.3310 -0.2282 0.074 Uiso 1 1 calc R
C33 C -0.0341(5) 0.2667(3) -0.1365(5) 0.0809(18) Uani 1 1 d .
H33A H -0.0592 0.2145 -0.1656 0.121 Uiso 1 1 calc R
H33C H -0.0720 0.3117 -0.1738 0.121 Uiso 1 1 calc R
H33B H -0.0537 0.2686 -0.0792 0.121 Uiso 1 1 calc R

loop_
_atom_site_aniso_label
_atom_site_aniso_U_11
_atom_site_aniso_U_22
_atom_site_aniso_U_33
_atom_site_aniso_U_23
_atom_site_aniso_U_13
_atom_site_aniso_U_12
O1 0.099(3) 0.048(2) 0.056(2) -0.0032(16) 0.034(2) -0.0060(18)
O2 0.114(3) 0.069(2) 0.068(2) -0.0063(19) 0.054(2) 0.000(2)
O3 0.0357(15) 0.0520(18) 0.0615(19) 0.0209(15) 0.0136(14) -0.0009(13)
O4 0.0349(14) 0.0421(16) 0.0453(16) 0.0120(13) 0.0023(12) -0.0020(12)
O5 0.0365(14) 0.0366(14) 0.0400(15) 0.0049(12) 0.0141(12) -0.0002(11)
Cl1 0.1349(15) 0.0645(9) 0.0608(8) -0.0096(7) 0.0266(9) -0.0383(9)
O6 0.267(7) 0.107(4) 0.088(3) -0.025(3) 0.085(4) -0.066(4)
O7 0.184(5) 0.062(2) 0.062(2) -0.013(2) 0.034(3) -0.034(3)
O8 0.166(5) 0.079(3) 0.121(4) 0.018(3) 0.052(4) 0.008(3)
O9 0.120(5) 0.179(7) 0.187(7) -0.049(5) 0.000(5) -0.062(5)
N1 0.0360(19) 0.064(3) 0.065(2) 0.007(2) 0.0172(18) 0.0019(18)
N2 0.064(3) 0.045(2) 0.059(2) 0.0130(19) -0.004(2) 0.0021(19)
C1 0.201(11) 0.136(8) 0.111(7) -0.006(6) 0.039(8) 0.033(8)
C2 0.117(5) 0.078(4) 0.071(4) -0.016(3) 0.049(4) 0.008(4)
C3 0.059(3) 0.057(3) 0.047(3) 0.003(2) 0.022(2) -0.002(2)
C4 0.047(2) 0.049(3) 0.038(2) 0.0067(19) 0.0095(18) -0.0015(19)
C5 0.063(3) 0.067(3) 0.044(3) 0.013(2) 0.012(2) -0.011(2)
C6 0.074(3) 0.056(3) 0.051(3) 0.022(2) 0.007(2) -0.012(3)
C7 0.065(3) 0.038(2) 0.067(3) 0.008(2) 0.001(3) -0.003(2)
C8 0.051(3) 0.043(2) 0.048(2) 0.006(2) 0.005(2) 0.002(2)
C9 0.036(2) 0.035(2) 0.040(2) 0.0099(17) 0.0054(17) 0.0005(17)
C10 0.034(2) 0.038(2) 0.039(2) 0.0028(17) 0.0064(17) -0.0006(17)
C11 0.037(2) 0.0302(19) 0.0337(19) -0.0010(16) 0.0108(16) 0.0024(16)
C12 0.041(2) 0.031(2) 0.035(2) -0.0005(16) 0.0121(17) -0.0002(16)
C13 0.037(2) 0.037(2) 0.037(2) -0.0024(17) 0.0124(17) 0.0015(17)
C14 0.041(2) 0.040(2) 0.041(2) 0.0050(18) 0.0095(18) 0.0048(18)
C15 0.040(2) 0.048(2) 0.048(2) 0.001(2) 0.0123(19) 0.0045(19)
C16 0.039(2) 0.047(2) 0.045(2) -0.0086(19) 0.0129(19) 0.0029(19)
C17 0.039(2) 0.094(4) 0.083(4) 0.012(3) 0.021(3) 0.013(3)
C18 0.058(3) 0.126(6) 0.082(4) 0.019(4) 0.000(3) 0.001(4)
C19 0.050(3) 0.071(4) 0.086(4) -0.010(3) 0.023(3) -0.003(3)
C20 0.157(6) 0.121(6) 0.110(5) -0.014(5) 0.042(5) -0.049(5)
C21 0.046(2) 0.038(2) 0.046(2) -0.0051(18) 0.0205(19) -0.0027(18)
C22 0.036(2) 0.036(2) 0.035(2) -0.0031(17) 0.0133(16) 0.0053(16)
C23 0.038(2) 0.033(2) 0.0316(19) -0.0053(16) 0.0121(16) -0.0003(16)
C24 0.046(2) 0.0300(19) 0.0331(19) -0.0020(16) 0.0106(17) -0.0022(17)
C25 0.047(2) 0.036(2) 0.033(2) -0.0028(17) 0.0054(17) -0.0052(18)
C26 0.044(2) 0.042(2) 0.045(2) 0.0041(19) -0.0021(19) 0.0011(19)
C27 0.060(3) 0.036(2) 0.035(2) 0.0006(18) -0.0002(19) 0.003(2)
C28 0.063(3) 0.034(2) 0.035(2) 0.0032(17) 0.012(2) 0.0028(19)
C29 0.054(2) 0.033(2) 0.041(2) -0.0045(18) 0.0165(19) -0.0026(18)
C30 0.075(3) 0.043(3) 0.049(3) 0.011(2) 0.019(2) -0.001(2)
C31 0.091(4) 0.041(3) 0.052(3) 0.008(2) 0.022(3) -0.002(3)
C32 0.086(4) 0.043(3) 0.052(3) 0.013(2) 0.009(3) 0.010(3)
C33 0.064(3) 0.052(3) 0.108(5) 0.025(3) -0.013(3) 0.007(3)

loop_
_atom_type_symbol
_atom_type_description
_atom_type_scat_dispersion_real
_atom_type_scat_dispersion_imag
_atom_type_scat_source
C C 0.0033 0.0016 'International Tables Vol C Tables 4.2.6.8 and 6.1.1.4'
H H 0.0000 0.0000 'International Tables Vol C Tables 4.2.6.8 and 6.1.1.4'
N N 0.0061 0.0033 'International Tables Vol C Tables 4.2.6.8 and 6.1.1.4'
O O 0.0106 0.0060 'International Tables Vol C Tables 4.2.6.8 and 6.1.1.4'
Cl Cl 0.1484 0.1585 'International Tables Vol C Tables 4.2.6.8 and 6.1.1.4'

loop_
_geom_angle_atom_site_label_1
_geom_angle_atom_site_label_2
_geom_angle_atom_site_label_3
_geom_angle
C3 O2 C2 116.4(4)
C10 O4 C25 123.3(3)
C23 O5 C22 120.7(3)
O9 Cl1 O6 111.3(4)
O9 Cl1 O7 113.3(4)
O6 Cl1 O7 109.7(3)
O9 Cl1 O8 104.8(4)
O6 Cl1 O8 108.9(4)
O7 Cl1 O8 108.6(3)
C16 N1 C17 122.2(4)
C16 N1 C19 121.2(4)
C17 N1 C19 116.5(4)
C27 N2 C32 122.6(4)
C27 N2 C33 120.5(4)
C32 N2 C33 116.8(4)
C2 C1 H1A 109.5
C2 C1 H1C 109.5
H1A C1 H1C 109.5
C2 C1 H1B 109.5
H1A C1 H1B 109.5
H1C C1 H1B 109.5
C1 C2 O2 109.3(7)
C1 C2 H2A 109.8
O2 C2 H2A 109.8
C1 C2 H2B 109.8
O2 C2 H2B 109.8
H2A C2 H2B 108.3
O1 C3 O2 122.3(4)
O1 C3 C4 125.7(4)
O2 C3 C4 112.1(4)
C9 C4 C5 118.6(4)
C9 C4 C3 120.3(4)
C5 C4 C3 121.1(4)
C6 C5 C4 121.2(5)
C6 C5 H5 119.4
C4 C5 H5 119.4
C5 C6 C7 120.6(4)
C5 C6 H6 119.7
C7 C6 H6 119.7
C6 C7 C8 119.8(5)
C6 C7 H7 120.1
C8 C7 H7 120.1
C9 C8 C7 119.7(4)
C9 C8 H8 120.2
C7 C8 H8 120.2
C8 C9 C4 120.0(4)
C8 C9 C12 117.1(4)
C4 C9 C12 122.8(4)
O3 C10 O4 117.1(3)
O3 C10 C11 126.1(4)
O4 C10 C11 116.8(3)
C23 C11 C12 120.0(3)
C23 C11 C10 118.5(3)
C12 C11 C10 121.5(3)
C13 C12 C11 118.2(3)
C13 C12 C9 119.7(3)
C11 C12 C9 122.0(3)
C12 C13 C22 119.9(4)
C12 C13 C14 124.5(4)
C22 C13 C14 115.6(3)
C15 C14 C13 121.6(4)
C15 C14 H14 119.2
C13 C14 H14 119.2
C14 C15 C16 121.4(4)
C14 C15 H15 119.3
C16 C15 H15 119.3
N1 C16 C21 121.7(4)
N1 C16 C15 120.3(4)
C21 C16 C15 118.0(4)
N1 C17 C18 113.4(5)
N1 C17 H17B 108.9
C18 C17 H17B 108.9
N1 C17 H17A 108.9
C18 C17 H17A 108.9
H17B C17 H17A 107.7
C17 C18 H18B 109.5
C17 C18 H18C 109.5
H18B C18 H18C 109.5
C17 C18 H18A 109.5
H18B C18 H18A 109.5
H18C C18 H18A 109.5
C20 C19 N1 112.3(5)
C20 C19 H19B 109.1
N1 C19 H19B 109.1
C20 C19 H19A 109.1
N1 C19 H19A 109.1
H19B C19 H19A 107.9
C19 C20 H20B 109.5
C19 C20 H20C 109.5
H20B C20 H20C 109.5
C19 C20 H20A 109.5
H20B C20 H20A 109.5
H20C C20 H20A 109.5
C22 C21 C16 119.1(4)
C22 C21 H21 120.5
C16 C21 H21 120.5
C21 C22 O5 115.8(3)
C21 C22 C13 124.3(4)
O5 C22 C13 119.8(3)
O5 C23 C11 121.3(3)
O5 C23 C24 115.7(3)
C11 C23 C24 122.9(3)
C25 C24 C23 117.3(3)
C25 C24 C29 117.2(4)
C23 C24 C29 125.4(4)
C26 C25 O4 116.4(4)
C26 C25 C24 122.5(4)
O4 C25 C24 121.1(3)
C25 C26 C27 119.5(4)
C25 C26 H26 120.2
C27 C26 H26 120.2
N2 C27 C26 120.2(4)
N2 C27 C28 120.6(4)
C26 C27 C28 119.2(4)
C29 C28 C27 119.2(4)
C29 C28 C30 121.6(4)
C27 C28 C30 119.2(4)
C28 C29 C24 122.3(4)
C28 C29 H29 118.9
C24 C29 H29 118.9
C28 C30 C31 109.8(4)
C28 C30 H30A 109.7
C31 C30 H30A 109.7
C28 C30 H30B 109.7
C31 C30 H30B 109.7
H30A C30 H30B 108.2
C32 C31 C30 110.5(4)
C32 C31 H31A 109.6
C30 C31 H31A 109.6
C32 C31 H31B 109.6
C30 C31 H31B 109.6
H31A C31 H31B 108.1
N2 C32 C31 111.8(4)
N2 C32 H32B 109.3
C31 C32 H32B 109.3
N2 C32 H32A 109.3
C31 C32 H32A 109.3
H32B C32 H32A 107.9
N2 C33 H33A 109.5
N2 C33 H33C 109.5
H33A C33 H33C 109.5
N2 C33 H33B 109.5
H33A C33 H33B 109.5
H33C C33 H33B 109.5

loop_
_geom_bond_atom_site_label_1
_geom_bond_atom_site_label_2
_geom_bond_distance
O1 C3 1.196(5)
O2 C3 1.344(5)
O2 C2 1.436(7)
O3 C10 1.194(5)
O4 C10 1.374(5)
O4 C25 1.376(5)
O5 C23 1.346(4)
O5 C22 1.377(4)
Cl1 O9 1.394(6)
Cl1 O6 1.402(5)
Cl1 O7 1.414(4)
Cl1 O8 1.422(5)
N1 C16 1.352(5)
N1 C17 1.461(6)
N1 C19 1.476(7)
N2 C27 1.346(5)
N2 C32 1.468(6)
N2 C33 1.473(7)
C1 C2 1.415(12)
C1 H1A 0.9800
C1 H1C 0.9800
C1 H1B 0.9800
C2 H2A 0.9900
C2 H2B 0.9900
C3 C4 1.490(6)
C4 C9 1.395(6)
C4 C5 1.396(6)
C5 C6 1.358(7)
C5 H5 0.9500
C6 C7 1.368(7)
C6 H6 0.9500
C7 C8 1.401(6)
C7 H7 0.9500
C8 C9 1.386(6)
C8 H8 0.9500
C9 C12 1.500(5)
C10 C11 1.473(5)
C11 C23 1.387(5)
C11 C12 1.415(5)
C12 C13 1.392(5)
C13 C22 1.415(5)
C13 C14 1.422(5)
C14 C15 1.361(6)
C14 H14 0.9500
C15 C16 1.425(6)
C15 H15 0.9500
C16 C21 1.418(6)
C17 C18 1.526(8)
C17 H17B 0.9900
C17 H17A 0.9900
C18 H18B 0.9800
C18 H18C 0.9800
C18 H18A 0.9800
C19 C20 1.460(9)
C19 H19B 0.9900
C19 H19A 0.9900
C20 H20B 0.9800
C20 H20C 0.9800
C20 H20A 0.9800
C21 C22 1.360(5)
C21 H21 0.9500
C23 C24 1.402(5)
C24 C25 1.400(6)
C24 C29 1.420(5)
C25 C26 1.376(6)
C26 C27 1.413(6)
C26 H26 0.9500
C27 C28 1.435(6)
C28 C29 1.365(6)
C28 C30 1.505(6)
C29 H29 0.9500
C30 C31 1.518(7)
C30 H30A 0.9900
C30 H30B 0.9900
C31 C32 1.499(7)
C31 H31A 0.9900
C31 H31B 0.9900
C32 H32B 0.9900
C32 H32A 0.9900
C33 H33A 0.9800
C33 H33C 0.9800
C33 H33B 0.9800

loop_
_geom_torsion_atom_site_label_1
_geom_torsion_atom_site_label_2
_geom_torsion_atom_site_label_3
_geom_torsion_atom_site_label_4
_geom_torsion
C3 O2 C2 C1 -85.7(7)
C2 O2 C3 O1 0.1(8)
C2 O2 C3 C4 -179.3(5)
O1 C3 C4 C9 1.2(7)
O2 C3 C4 C9 -179.4(4)
O1 C3 C4 C5 -177.3(5)
O2 C3 C4 C5 2.1(6)
C9 C4 C5 C6 -0.4(7)
C3 C4 C5 C6 178.2(5)
C4 C5 C6 C7 1.3(8)
C5 C6 C7 C8 -0.9(8)
C6 C7 C8 C9 -0.4(7)
C7 C8 C9 C4 1.4(6)
C7 C8 C9 C12 -178.5(4)
C5 C4 C9 C8 -1.0(6)
C3 C4 C9 C8 -179.5(4)
C5 C4 C9 C12 178.9(4)
C3 C4 C9 C12 0.3(6)
C25 O4 C10 O3 179.3(4)
C25 O4 C10 C11 0.5(5)
O3 C10 C11 C23 177.9(4)
O4 C10 C11 C23 -3.4(5)
O3 C10 C11 C12 -2.7(6)
O4 C10 C11 C12 176.0(3)
C23 C11 C12 C13 -3.0(5)
C10 C11 C12 C13 177.6(3)
C23 C11 C12 C9 178.9(3)
C10 C11 C12 C9 -0.5(6)
C8 C9 C12 C13 -79.8(5)
C4 C9 C12 C13 100.3(5)
C8 C9 C12 C11 98.2(5)
C4 C9 C12 C11 -81.6(5)
C11 C12 C13 C22 2.2(5)
C9 C12 C13 C22 -179.6(3)
C11 C12 C13 C14 -178.7(4)
C9 C12 C13 C14 -0.5(6)
C12 C13 C14 C15 -179.0(4)
C22 C13 C14 C15 0.1(6)
C13 C14 C15 C16 -0.5(6)
C17 N1 C16 C21 179.5(4)
C19 N1 C16 C21 -3.5(7)
C17 N1 C16 C15 -1.1(7)
C19 N1 C16 C15 175.9(4)
C14 C15 C16 N1 -178.0(4)
C14 C15 C16 C21 1.4(6)
C16 N1 C17 C18 -79.6(6)
C19 N1 C17 C18 103.2(5)
C16 N1 C19 C20 94.2(7)
C17 N1 C19 C20 -88.6(7)
N1 C16 C21 C22 177.4(4)
C15 C16 C21 C22 -2.0(6)
C16 C21 C22 O5 -179.4(3)
C16 C21 C22 C13 1.8(6)
C23 O5 C22 C21 -179.6(3)
C23 O5 C22 C13 -0.7(5)
C12 C13 C22 C21 178.3(4)
C14 C13 C22 C21 -0.9(6)
C12 C13 C22 O5 -0.4(5)
C14 C13 C22 O5 -179.6(3)
C22 O5 C23 C11 -0.1(5)
C22 O5 C23 C24 177.9(3)
C12 C11 C23 O5 2.0(5)
C10 C11 C23 O5 -178.6(3)
C12 C11 C23 C24 -175.8(3)
C10 C11 C23 C24 3.6(5)
O5 C23 C24 C25 -178.7(3)
C11 C23 C24 C25 -0.8(5)
O5 C23 C24 C29 -2.1(5)
C11 C23 C24 C29 175.9(4)
C10 O4 C25 C26 -175.4(4)
C10 O4 C25 C24 2.4(6)
C23 C24 C25 C26 175.4(4)
C29 C24 C25 C26 -1.5(6)
C23 C24 C25 O4 -2.3(5)
C29 C24 C25 O4 -179.2(3)
O4 C25 C26 C27 178.1(4)
C24 C25 C26 C27 0.3(6)
C32 N2 C27 C26 179.2(4)
C33 N2 C27 C26 -5.5(7)
C32 N2 C27 C28 1.3(7)
C33 N2 C27 C28 176.6(5)
C25 C26 C27 N2 -176.4(4)
C25 C26 C27 C28 1.4(6)
N2 C27 C28 C29 175.9(4)
C26 C27 C28 C29 -2.0(6)
N2 C27 C28 C30 -4.3(6)
C26 C27 C28 C30 177.9(4)
C27 C28 C29 C24 0.8(6)
C30 C28 C29 C24 -179.1(4)
C25 C24 C29 C28 1.0(6)
C23 C24 C29 C28 -175.7(4)
C29 C28 C30 C31 -148.9(4)
C27 C28 C30 C31 31.3(6)
C28 C30 C31 C32 -55.1(5)
C27 N2 C32 C31 -26.4(6)
C33 N2 C32 C31 158.1(5)
C30 C31 C32 N2 53.1(6)
